data_7225943
loop_
_publ_author_name
'Chapman, Michael R.'
'Kwan, Maria H. T.'
'King, Georgina E.'
'Kyffin, Benjamin A.'
'Blacker, A. John'
'Willans, Charlotte E.'
'Nguyen, Bao N.'

_publ_section_title
;
 Rapid, metal-free and aqueous synthesis of imidazo[1,2-a]pyridine under
 ambient conditions
;
_journal_issue 17
_journal_name_full 'Green Chem.'
_journal_page_first 4623
_journal_paper_doi 10.1039/C6GC01601D
_journal_volume 18
_journal_year 2016
_chemical_formula_moiety 'I, C9 H10 Br N2'
_chemical_formula_sum 'C9 H10 Br I N2'
_chemical_formula_weight 353.00
_space_group_crystal_system monoclinic
_space_group_IT_number 15
_space_group_name_Hall '-C 2yc'
_space_group_name_H-M_alt 'C 1 2/c 1'
_symmetry_space_group_name_Hall '-C 2yc'
_symmetry_space_group_name_H-M 'C 1 2/c 1'
_atom_sites_solution_hydrogens geom
_atom_sites_solution_primary iterative
_atom_sites_solution_secondary difmap
_audit_creation_date 2015-05-07
_audit_creation_method
;
Olex2 1.2
(compiled 2015.01.26 svn.r3150 for OlexSys, GUI svn.r4998)
;
_cell_angle_alpha 90.00
_cell_angle_beta 110.686(6)
_cell_angle_gamma 90.00
_cell_formula_units_Z 8
_cell_length_a 16.4865(9)
_cell_length_b 10.7791(5)
_cell_length_c 13.0845(8)
_cell_measurement_reflns_used 2386
_cell_measurement_temperature 120.00(13)
_cell_measurement_theta_max 30.1700
_cell_measurement_theta_min 3.6110
_cell_volume 2175.3(2)
_computing_cell_refinement
;
CrysAlisPro, Agilent Technologies,
Version 1.171.36.32 (release 02-08-2013 CrysAlis171 .NET)
(compiled Aug  2 2013,16:46:58)
;
_computing_data_collection
;
CrysAlisPro, Agilent Technologies,
Version 1.171.36.32 (release 02-08-2013 CrysAlis171 .NET)
(compiled Aug  2 2013,16:46:58)
;
_computing_data_reduction
;
CrysAlisPro, Agilent Technologies,
Version 1.171.36.32 (release 02-08-2013 CrysAlis171 .NET)
(compiled Aug  2 2013,16:46:58)
;
_computing_molecular_graphics 'Olex2 (Dolomanov et al., 2009)'
_computing_publication_material 'Olex2 (Dolomanov et al., 2009)'
_computing_structure_refinement 'ShelXL (Sheldrick, 2008)'
_computing_structure_solution
;
Superflip (Palatinus & Chapuis, 2007;Palatinus & van der Lee, 2008;
Palatinus et al., 2012)
;
_diffrn_ambient_environment N~2~
_diffrn_ambient_temperature 120.00(13)
_diffrn_detector 'CCD plate'
_diffrn_detector_area_resol_mean 5.3095
_diffrn_detector_type Atlas
_diffrn_measured_fraction_theta_full 0.999
_diffrn_measured_fraction_theta_max 0.877
_diffrn_measurement_details
;
  1 omega   -7.00   84.00   1.0000    7.5300
omega____ theta____ kappa____ phi______ frames
    -       13.1072   37.0000   60.0000 91

  2 omega  -15.00   34.00   1.0000    7.5300
omega____ theta____ kappa____ phi______ frames
    -       13.1072  -37.0000 -120.0000 49

  3 omega  -27.00    5.00   1.0000    7.5300
omega____ theta____ kappa____ phi______ frames
    -       13.1072  -19.0000  -90.0000 32

  4 omega  -12.00   14.00   1.0000    7.5300
omega____ theta____ kappa____ phi______ frames
    -       13.1072   19.0000 -180.0000 26

  5 omega  -61.00  -29.00   1.0000    7.5300
omega____ theta____ kappa____ phi______ frames
    -       13.1072  -19.0000  -90.0000 32
;
_diffrn_measurement_device 'four-circle diffractometer'
_diffrn_measurement_device_type 'SuperNova, Dual, Cu at zero, Atlas'
_diffrn_measurement_method '\w scans'
_diffrn_orient_matrix_UB_11 -0.0287965000
_diffrn_orient_matrix_UB_12 0.0006007000
_diffrn_orient_matrix_UB_13 0.0295931000
_diffrn_orient_matrix_UB_21 -0.0312355000
_diffrn_orient_matrix_UB_22 0.0314781000
_diffrn_orient_matrix_UB_23 -0.0438760000
_diffrn_orient_matrix_UB_31 -0.0174916000
_diffrn_orient_matrix_UB_32 -0.0577659000
_diffrn_orient_matrix_UB_33 -0.0235529000
_diffrn_radiation_monochromator mirror
_diffrn_radiation_probe x-ray
_diffrn_radiation_type MoK\a
_diffrn_radiation_wavelength 0.71073
_diffrn_reflns_av_R_equivalents 0.0497
_diffrn_reflns_av_unetI/netI 0.0687
_diffrn_reflns_limit_h_max 22
_diffrn_reflns_limit_h_min -12
_diffrn_reflns_limit_k_max 15
_diffrn_reflns_limit_k_min -15
_diffrn_reflns_limit_l_max 18
_diffrn_reflns_limit_l_min -18
_diffrn_reflns_number 7183
_diffrn_reflns_theta_full 26.00
_diffrn_reflns_theta_max 31.21
_diffrn_reflns_theta_min 3.10
_diffrn_source 'SuperNova (Mo) X-ray Source'
_exptl_absorpt_coefficient_mu 6.575
_exptl_absorpt_correction_T_max 0.695
_exptl_absorpt_correction_T_min 0.572
_exptl_absorpt_correction_type analytical
_exptl_absorpt_process_details
;
CrysAlisPro, Agilent Technologies,
Version 1.171.36.32 (release 02-08-2013 CrysAlis171 .NET)
(compiled Aug  2 2013,16:46:58)
Analytical numeric absorption correction using a multifaceted crystal
            model based on expressions derived by R.C. Clark & J.S. Reid.
(Clark, R. C. & Reid, J. S. (1995). Acta Cryst. A51, 887-897)
;
_exptl_crystal_colour yellow
_exptl_crystal_colour_primary yellow
_exptl_crystal_density_diffrn 2.156
_exptl_crystal_density_method 'not measured'
_exptl_crystal_description plate
_exptl_crystal_F_000 1328
_exptl_crystal_size_max 0.16
_exptl_crystal_size_mid 0.09
_exptl_crystal_size_min 0.07
_refine_diff_density_max 1.074
_refine_diff_density_min -0.697
_refine_diff_density_rms 0.188
_refine_ls_extinction_method none
_refine_ls_goodness_of_fit_ref 1.072
_refine_ls_hydrogen_treatment constr
_refine_ls_matrix_type full
_refine_ls_number_parameters 120
_refine_ls_number_reflns 3102
_refine_ls_number_restraints 0
_refine_ls_restrained_S_all 1.072
_refine_ls_R_factor_all 0.0588
_refine_ls_R_factor_gt 0.0432
_refine_ls_shift/su_max 0.001
_refine_ls_shift/su_mean 0.000
_refine_ls_structure_factor_coef Fsqd
_refine_ls_weighting_details 'calc w=1/[\s^2^(Fo^2^)+(0.0192P)^2^+0.0000P] where P=(Fo^2^+2Fc^2^)/3'
_refine_ls_weighting_scheme calc
_refine_ls_wR_factor_gt 0.0761
_refine_ls_wR_factor_ref 0.0819
_reflns_number_gt 2528
_reflns_number_total 3102
_reflns_threshold_expression >2sigma(I)
_cod_data_source_file c6gc01601d8.cif
_cod_data_source_block mrc207
_cod_depositor_comments 'Adding full bibliography for 7225942--7225950.cif.'
_cod_database_code 7225943
_chemical_oxdiff_formula 'C72 H80 Br8 I8 N16'
_reflns_odcompleteness_completeness 99.82
_reflns_odcompleteness_iscentric 1
_reflns_odcompleteness_theta 28.22
_olex2_refinement_description
;
1. Fixed Uiso
 At 1.2 times of:
  All C(H) groups
 At 1.5 times of:
  All C(H,H,H) groups
2.a Aromatic/amide H refined with riding coordinates:
 C5(H5), C8(H8), C9(H9), C6(H6)
2.b Idealised Me refined as rotating group:
 C2(H2A,H2B,H2C), C4(H4A,H4B,H4C)
;
_olex2_date_sample_data_collection 2015-05-06
_olex2_submission_special_instructions 'No special instructions were received'

loop_
_space_group_symop_id
_space_group_symop_operation_xyz
1 'x, y, z'
2 '-x, y, -z+1/2'
3 'x+1/2, y+1/2, z'
4 '-x+1/2, y+1/2, -z+1/2'
5 '-x, -y, -z'
6 'x, -y, z-1/2'
7 '-x+1/2, -y+1/2, -z'
8 'x+1/2, -y+1/2, z-1/2'

loop_
_atom_site_label
_atom_site_type_symbol
_atom_site_fract_x
_atom_site_fract_y
_atom_site_fract_z
_atom_site_U_iso_or_equiv
_atom_site_adp_type
_atom_site_occupancy
_atom_site_calc_flag
_atom_site_refinement_flags_posn
I1 I 0.28976(2) 0.94853(2) 0.00700(2) 0.02342(10) Uani 1 d .
Br1 Br 0.58162(3) 0.21421(4) 0.40170(3) 0.01911(12) Uani 1 d .
N1 N 0.5030(2) 0.5763(3) 0.3753(2) 0.0136(7) Uani 1 d .
N2 N 0.3847(2) 0.6881(3) 0.3320(3) 0.0178(8) Uani 1 d .
C2 C 0.2939(3) 0.7231(4) 0.3007(4) 0.0253(10) Uani 1 d .
H2A H 0.2895 0.8006 0.3345 0.038 Uiso 1 calc GR
H2B H 0.2632 0.6602 0.3242 0.038 Uiso 1 calc GR
H2C H 0.2691 0.7316 0.2227 0.038 Uiso 1 calc GR
C5 C 0.5279(3) 0.6994(3) 0.3837(3) 0.0169(9) Uani 1 d .
H5 H 0.5844 0.7292 0.4044 0.020 Uiso 1 calc R
C4 C 0.4435(3) 0.9064(4) 0.3477(3) 0.0220(10) Uani 1 d .
H4A H 0.4108 0.9286 0.2735 0.033 Uiso 1 calc GR
H4B H 0.4994 0.9455 0.3700 0.033 Uiso 1 calc GR
H4C H 0.4132 0.9334 0.3942 0.033 Uiso 1 calc GR
C3 C 0.4548(3) 0.7686(4) 0.3562(3) 0.0173(9) Uani 1 d .
C8 C 0.4219(3) 0.3502(4) 0.3506(3) 0.0188(9) Uani 1 d .
H8 H 0.3960 0.2727 0.3448 0.023 Uiso 1 calc R
C7 C 0.5125(3) 0.3592(4) 0.3787(3) 0.0158(8) Uani 1 d .
C9 C 0.3716(3) 0.4559(4) 0.3317(3) 0.0181(9) Uani 1 d .
H9 H 0.3117 0.4516 0.3118 0.022 Uiso 1 calc R
C6 C 0.5530(3) 0.4710(4) 0.3927(3) 0.0167(9) Uani 1 d .
H6 H 0.6130 0.4761 0.4136 0.020 Uiso 1 calc R
C1 C 0.4147(3) 0.5704(4) 0.3436(3) 0.0141(8) Uani 1 d .

loop_
_atom_site_aniso_label
_atom_site_aniso_U_11
_atom_site_aniso_U_22
_atom_site_aniso_U_33
_atom_site_aniso_U_23
_atom_site_aniso_U_13
_atom_site_aniso_U_12
I1 0.01265(16) 0.02221(15) 0.03332(18) 0.00229(12) 0.00555(12) -0.00086(11)
Br1 0.0190(3) 0.0192(2) 0.0183(2) 0.00036(16) 0.00571(17) 0.00384(17)
N1 0.0095(18) 0.0203(16) 0.0104(15) 0.0001(13) 0.0028(13) 0.0001(14)
N2 0.013(2) 0.0219(17) 0.0185(17) 0.0007(14) 0.0059(15) 0.0024(14)
C2 0.014(3) 0.029(2) 0.030(2) -0.0042(19) 0.0034(19) 0.0026(19)
C5 0.017(2) 0.0181(19) 0.0176(19) -0.0001(16) 0.0083(17) -0.0022(17)
C4 0.029(3) 0.0191(19) 0.022(2) 0.0006(18) 0.014(2) -0.0007(19)
C3 0.018(2) 0.020(2) 0.0149(19) -0.0013(17) 0.0061(17) 0.0001(17)
C8 0.021(3) 0.021(2) 0.0140(19) -0.0036(16) 0.0049(17) -0.0050(17)
C7 0.015(2) 0.020(2) 0.0123(17) -0.0021(16) 0.0049(16) 0.0013(16)
C9 0.011(2) 0.023(2) 0.019(2) -0.0019(17) 0.0039(17) -0.0046(17)
C6 0.012(2) 0.023(2) 0.0138(19) -0.0018(16) 0.0034(16) 0.0005(17)
C1 0.009(2) 0.021(2) 0.0112(18) -0.0026(15) 0.0028(15) 0.0035(16)

loop_
_atom_type_symbol
_atom_type_description
_atom_type_scat_dispersion_real
_atom_type_scat_dispersion_imag
_atom_type_scat_source
C C 0.0033 0.0016 'International Tables Vol C Tables 4.2.6.8 and 6.1.1.4'
H H 0.0000 0.0000 'International Tables Vol C Tables 4.2.6.8 and 6.1.1.4'
Br Br -0.2901 2.4595 'International Tables Vol C Tables 4.2.6.8 and 6.1.1.4'
I I -0.4742 1.8119 'International Tables Vol C Tables 4.2.6.8 and 6.1.1.4'
N N 0.0061 0.0033 'International Tables Vol C Tables 4.2.6.8 and 6.1.1.4'

loop_
_exptl_crystal_face_index_h
_exptl_crystal_face_index_k
_exptl_crystal_face_index_l
_exptl_crystal_face_perp_dist
_exptl_oxdiff_crystal_face_indexfrac_h
_exptl_oxdiff_crystal_face_indexfrac_k
_exptl_oxdiff_crystal_face_indexfrac_l
_exptl_oxdiff_crystal_face_x
_exptl_oxdiff_crystal_face_y
_exptl_oxdiff_crystal_face_z
-17 -10 1 0.0125 -17.1473 -9.7516 1.2915 0.5261 0.1720 0.8328
2 15 -2 0.0549 1.6807 15.1219 -1.6111 -0.0870 0.4942 -0.8650
13 -4 -17 0.0638 12.9684 -3.7330 -17.2906 -0.8874 0.2361 0.3960
-4 -15 4 0.0381 -3.5495 -14.7590 4.0957 0.2145 -0.5334 0.8182
12 -12 3 0.0359 12.0867 -11.5221 3.4943 -0.2516 -0.8935 0.3719
-21 2 -2 0.0223 -20.5616 2.3812 -1.8839 0.5378 0.7999 0.2665
17 10 0 0.0524 16.7448 9.7821 -0.3078 -0.4854 -0.2016 -0.8507
-15 -11 0 0.0246 -14.5659 -11.3020 0.1493 0.4171 0.0927 0.9041
1 -7 15 0.0230 1.2405 -7.4678 14.6594 0.3936 -0.9170 0.0644
15 11 0 0.0591 14.6013 11.2352 0.0143 -0.4133 -0.1030 -0.9047

loop_
_geom_angle_atom_site_label_1
_geom_angle_atom_site_label_2
_geom_angle_atom_site_label_3
_geom_angle
C6 N1 C5 129.5(4)
C1 N1 C5 108.9(3)
C1 N1 C6 121.6(3)
C3 N2 C2 126.3(3)
C1 N2 C2 125.1(4)
C1 N2 C3 108.6(4)
N2 C2 H2A 109.5
N2 C2 H2B 109.5
N2 C2 H2C 109.5
H2A C2 H2B 109.5
H2A C2 H2C 109.5
H2B C2 H2C 109.5
N1 C5 H5 126.4
C3 C5 N1 107.2(4)
C3 C5 H5 126.4
H4A C4 H4B 109.5
H4A C4 H4C 109.5
H4B C4 H4C 109.5
C3 C4 H4A 109.5
C3 C4 H4B 109.5
C3 C4 H4C 109.5
N2 C3 C4 122.1(4)
C5 C3 N2 107.9(4)
C5 C3 C4 129.9(4)
C7 C8 H8 119.8
C9 C8 H8 119.8
C9 C8 C7 120.3(4)
C8 C7 Br1 120.5(3)
C6 C7 Br1 118.1(3)
C6 C7 C8 121.4(4)
C8 C9 H9 121.4
C8 C9 C1 117.2(4)
C1 C9 H9 121.4
N1 C6 H6 120.9
C7 C6 N1 118.3(4)
C7 C6 H6 120.9
N1 C1 C9 121.2(4)
N2 C1 N1 107.4(3)
N2 C1 C9 131.5(4)

loop_
_geom_bond_atom_site_label_1
_geom_bond_atom_site_label_2
_geom_bond_distance
Br1 C7 1.894(4)
N1 C5 1.382(5)
N1 C6 1.374(5)
N1 C1 1.367(5)
N2 C2 1.455(6)
N2 C3 1.389(5)
N2 C1 1.351(5)
C2 H2A 0.9600
C2 H2B 0.9600
C2 H2C 0.9600
C5 H5 0.9300
C5 C3 1.354(6)
C4 H4A 0.9600
C4 H4B 0.9600
C4 H4C 0.9600
C4 C3 1.496(5)
C8 H8 0.9300
C8 C7 1.409(6)
C8 C9 1.379(6)
C7 C6 1.358(6)
C9 H9 0.9300
C9 C1 1.404(5)
C6 H6 0.9300

loop_
_geom_torsion_atom_site_label_1
_geom_torsion_atom_site_label_2
_geom_torsion_atom_site_label_3
_geom_torsion_atom_site_label_4
_geom_torsion
Br1 C7 C6 N1 179.5(3)
N1 C5 C3 N2 0.7(4)
N1 C5 C3 C4 -177.8(4)
C2 N2 C3 C5 178.7(4)
C2 N2 C3 C4 -2.8(6)
C2 N2 C1 N1 -179.0(4)
C2 N2 C1 C9 -1.0(7)
C5 N1 C6 C7 -179.8(4)
C5 N1 C1 N2 0.1(4)
C5 N1 C1 C9 -178.1(4)
C3 N2 C1 N1 0.3(4)
C3 N2 C1 C9 178.3(4)
C8 C7 C6 N1 -2.1(6)
C8 C9 C1 N1 -1.6(6)
C8 C9 C1 N2 -179.4(4)
C7 C8 C9 C1 -1.1(6)
C9 C8 C7 Br1 -178.6(3)
C9 C8 C7 C6 3.1(6)
C6 N1 C5 C3 178.8(4)
C6 N1 C1 N2 -179.2(3)
C6 N1 C1 C9 2.6(6)
C1 N1 C5 C3 -0.5(4)
C1 N1 C6 C7 -0.7(6)
C1 N2 C3 C5 -0.6(4)
C1 N2 C3 C4 178.0(3)
